data_2012215
loop_
_publ_author_name
'Wolf, Wojciech M.'

_publ_section_title
;
 X-ray investigations of sulfur-containing fungicides. IV.
 4'-{[Benzoyl(4-chlorophenylhydrazono)methyl]sulfonyl}acetanilide and
 4'-{[benzoyl(4-methoxyphenylhydrazono)methyl]sulfonyl}acetanilide
;
_journal_issue 9
_journal_name_full 'Acta Crystallographica Section C'
_journal_page_first 1112
_journal_page_last 1115
_journal_paper_doi 10.1107/S0108270101010642
_journal_volume 57
_journal_year 2001
_chemical_formula_moiety 'C23 H21 N3 O5 S'
_chemical_formula_sum 'C23 H21 N3 O5 S'
_chemical_formula_weight 451.49
_chemical_name_systematic
;
4'-{[benzoyl(4-methoxyphenylhydrazono)methyl]sulfonyl}acetanilide
;
_space_group_IT_number 14
_symmetry_cell_setting monoclinic
_symmetry_space_group_name_Hall '-P 2yn'
_symmetry_space_group_name_H-M 'P 1 21/n 1'
_audit_creation_method 'manual editing of the SHELXL97 .cif file'
_cell_angle_alpha 90
_cell_angle_beta 91.53(3)
_cell_angle_gamma 90
_cell_formula_units_Z 4
_cell_length_a 11.4897(12)
_cell_length_b 7.4158(9)
_cell_length_c 25.507(3)
_cell_measurement_reflns_used 48
_cell_measurement_temperature 293(2)
_cell_measurement_theta_max 10.2
_cell_measurement_theta_min 4.5
_cell_volume 2172.6(4)
_computing_cell_refinement P3
_computing_data_collection 'P3 (Siemens, 1989)'
_computing_data_reduction 'XDISK (Siemens, 1991)'
_computing_molecular_graphics 'InsightII (Molecular Simulations, 1997) and XP (Siemens, 1990)'
_computing_publication_material SHELXL97
_computing_structure_refinement SHELXL97
_computing_structure_solution 'SHELXS97 (Sheldrick, 1997)'
_diffrn_ambient_temperature 293(2)
_diffrn_measured_fraction_theta_full .920
_diffrn_measured_fraction_theta_max .920
_diffrn_measurement_device_type 'Siemens P3'
_diffrn_measurement_method \w/2\q
_diffrn_radiation_monochromator graphite
_diffrn_radiation_source 'fine-focus sealed tube'
_diffrn_radiation_type MoK\a
_diffrn_radiation_wavelength .71073
_diffrn_reflns_av_R_equivalents .052
_diffrn_reflns_av_sigmaI/netI .040
_diffrn_reflns_limit_h_max 13
_diffrn_reflns_limit_h_min -1
_diffrn_reflns_limit_k_max 8
_diffrn_reflns_limit_k_min -1
_diffrn_reflns_limit_l_max 30
_diffrn_reflns_limit_l_min -30
_diffrn_reflns_number 5473
_diffrn_reflns_theta_full 25.00
_diffrn_reflns_theta_max 25
_diffrn_reflns_theta_min 1.93
_diffrn_standards_decay_% 18
_diffrn_standards_interval_count 97
_diffrn_standards_number 3
_exptl_absorpt_coefficient_mu .190
_exptl_absorpt_correction_type none
_exptl_crystal_colour yellow
_exptl_crystal_density_diffrn 1.380
_exptl_crystal_density_method 'not measured'
_exptl_crystal_description plate
_exptl_crystal_F_000 944
_exptl_crystal_size_max .55
_exptl_crystal_size_mid .35
_exptl_crystal_size_min .15
_refine_diff_density_max .22
_refine_diff_density_min -.34
_refine_ls_extinction_method none
_refine_ls_goodness_of_fit_ref 1.033
_refine_ls_hydrogen_treatment mixed
_refine_ls_matrix_type full
_refine_ls_number_parameters 317
_refine_ls_number_reflns 3823
_refine_ls_number_restraints 0
_refine_ls_restrained_S_all 1.033
_refine_ls_R_factor_all .070
_refine_ls_R_factor_gt .042
_refine_ls_shift/su_max .002
_refine_ls_shift/su_mean .000
_refine_ls_structure_factor_coef Fsqd
_refine_ls_weighting_details 'w = 1/[\s^2^(Fo^2^)+(0.0674P)^2^+0.2858P] where P=(Fo^2^+2Fc^2^)/3'
_refine_ls_weighting_scheme calc
_refine_ls_wR_factor_ref .127
_reflns_number_gt 2647
_reflns_number_total 3823
_reflns_threshold_expression I>2\s(I)
_cod_data_source_file jz1471.cif
_cod_data_source_block II
_cod_original_cell_volume 2172.5(4)
_cod_original_sg_symbol_H-M 'P 21/n'
_cod_database_code 2012215
_cod_database_fobs_code 2012215

loop_
_symmetry_equiv_pos_as_xyz
'x, y, z'
'-x+1/2, y+1/2, -z+1/2'
'-x, -y, -z'
'x-1/2, -y-1/2, z-1/2'

loop_
_atom_site_label
_atom_site_fract_x
_atom_site_fract_y
_atom_site_fract_z
_atom_site_U_iso_or_equiv
_atom_site_adp_type
_atom_site_calc_flag
_atom_site_refinement_flags
_atom_site_occupancy
_atom_site_disorder_assembly
_atom_site_disorder_group
_atom_site_type_symbol
S .61621(5) .59505(10) .17476(2) .0521(2) Uani d . 1 . . S
O1 .60399(17) .7844(3) .16310(7) .0666(6) Uani d . 1 . . O
O2 .70669(15) .5408(3) .21149(7) .0706(6) Uani d . 1 . . O
O3 .38431(15) .5667(3) .12279(6) .0559(5) Uani d . 1 . . O
O4 .6503(2) -.0913(3) -.00458(8) .0757(6) Uani d . 1 . . O
O5 .46487(18) .2345(3) .48744(7) .0756(6) Uani d . 1 . . O
N1 .47501(15) .4549(3) .25010(7) .0398(5) Uani d . 1 . . N
N2 .55876(17) .4410(3) .28465(7) .0453(5) Uani d . 1 . . N
H2 .630(3) .465(4) .2764(11) .070(9) Uiso d . 1 . . H
N3 .63852(18) .2040(3) -.02660(8) .0483(5) Uani d . 1 . . N
H3 .628(2) .276(4) -.0542(11) .053(7) Uiso d . 1 . . H
C1 .48435(19) .5148(3) .20211(9) .0429(6) Uani d . 1 . . C
C2 .37866(19) .5247(3) .16923(8) .0411(5) Uani d . 1 . . C
C3 .26206(19) .4801(3) .19102(8) .0392(5) Uani d . 1 . . C
C4 .2266(2) .5384(3) .23990(9) .0440(6) Uani d . 1 . . C
H4 .2798(15) .5993(18) .2628(7) .057(3) Uiso calc R 1 . . H
C5 .1139(2) .5073(4) .25510(10) .0524(7) Uani d . 1 . . C
H5 .0898(7) .5480(13) .2885(10) .057(3) Uiso calc R 1 . . H
C6 .0364(2) .4183(4) .22238(11) .0578(7) Uani d . 1 . . C
H6 -.040(2) .3982(7) .2329(3) .057(3) Uiso calc R 1 . . H
C7 .0705(2) .3588(4) .17432(11) .0555(7) Uani d . 1 . . C
H7 .0185(15) .2965(19) .1526(6) .057(3) Uiso calc R 1 . . H
C8 .1824(2) .3916(3) .15829(9) .0473(6) Uani d . 1 . . C
H8 .2044(7) .3543(12) .1255(10) .057(3) Uiso calc R 1 . . H
C9 .6335(2) .4780(4) .11585(9) .0472(6) Uani d . 1 . . C
C10 .6465(2) .2921(4) .11625(11) .0591(7) Uani d . 1 . . C
H10 .6528(3) .229(2) .1488(10) .063(4) Uiso calc R 1 . . H
C11 .6503(2) .1982(4) .06995(10) .0584(7) Uani d . 1 . . C
H11 .6575(3) .079(4) .07039(10) .063(4) Uiso calc R 1 . . H
C12 .64300(19) .2895(3) .02237(9) .0441(6) Uani d . 1 . . C
C13 .6359(2) .4766(3) .02270(10) .0468(6) Uani d . 1 . . C
H13 .6355(2) .538(2) -.0084(10) .063(4) Uiso calc R 1 . . H
C14 .6293(2) .5702(4) .06881(10) .0493(6) Uani d . 1 . . C
H14 .6218(3) .698(4) .06842(10) .063(4) Uiso calc R 1 . . H
C15 .6394(2) .0249(4) -.03769(11) .0525(6) Uani d . 1 . . C
C16 .6277(3) -.0188(4) -.09492(11) .0659(8) Uani d . 1 . . C
H161 .5726(11) .0659(16) -.1120(4) .119(8) Uiso calc R 1 . . H
H162 .5986(6) -.143(2) -.09927(15) .119(8) Uiso calc R 1 . . H
H163 .7044(15) -.0080(5) -.1111(3) .119(8) Uiso calc R 1 . . H
C17 .53525(18) .3858(3) .33639(8) .0391(5) Uani d . 1 . . C
C18 .4251(2) .3332(3) .35020(9) .0458(6) Uani d . 1 . . C
H18 .3646(17) .3325(4) .3256(7) .057(4) Uiso calc R 1 . . H
C19 .4068(2) .2820(4) .40092(9) .0487(6) Uani d . 1 . . C
H19 .334(2) .2445(11) .4101(3) .057(4) Uiso calc R 1 . . H
C20 .4951(2) .2857(4) .43840(9) .0499(6) Uani d . 1 . . C
C21 .6048(2) .3385(4) .42436(10) .0608(7) Uani d . 1 . . C
H21 .6663(17) .3415(4) .4496(7) .057(4) Uiso calc R 1 . . H
C22 .6241(2) .3872(4) .37291(10) .0545(7) Uani d . 1 . . C
H22 .697(2) .4206(11) .3634(3) .057(4) Uiso calc R 1 . . H
C23 .5531(3) .2246(6) .52671(12) .0906(12) Uani d . 1 . . C
H231 .6058(12) .126(2) .5189(2) .118(8) Uiso calc R 1 . . H
H232 .5183(7) .2033(7) .5605(7) .118(8) Uiso calc R 1 . . H
H233 .5962(10) .337(2) .52788(12) .118(8) Uiso calc R 1 . . H

loop_
_atom_site_aniso_label
_atom_site_aniso_U_11
_atom_site_aniso_U_22
_atom_site_aniso_U_33
_atom_site_aniso_U_12
_atom_site_aniso_U_13
_atom_site_aniso_U_23
S .0471(3) .0709(5) .0389(3) -.0078(3) .0141(2) -.0010(3)
O1 .0778(13) .0587(12) .0647(13) -.0157(10) .0300(10) -.0059(10)
O2 .0440(9) .1245(18) .0437(10) -.0098(11) .0093(8) .0027(11)
O3 .0560(10) .0772(13) .0349(9) .0039(9) .0088(7) .0157(9)
O4 .1111(17) .0494(12) .0662(14) .0074(11) -.0021(12) .0135(10)
O5 .0836(13) .1034(17) .0399(11) -.0027(12) .0059(9) .0156(11)
N1 .0426(10) .0446(11) .0324(10) .0025(9) .0058(8) -.0005(8)
N2 .0359(10) .0646(14) .0356(11) -.0010(10) .0056(8) .0014(10)
N3 .0604(13) .0472(13) .0380(12) .0092(10) .0134(9) .0086(10)
C1 .0424(12) .0493(14) .0377(13) -.0014(11) .0098(9) .0022(11)
C2 .0468(13) .0447(13) .0322(13) .0059(11) .0091(9) .0035(10)
C3 .0431(12) .0424(13) .0324(11) .0041(10) .0035(9) .0067(10)
C4 .0477(13) .0496(14) .0349(13) .0037(11) .0052(10) .0010(11)
C5 .0552(15) .0646(17) .0380(13) .0071(13) .0139(11) .0041(12)
C6 .0460(13) .0717(19) .0562(16) -.0042(13) .0101(12) .0156(14)
C7 .0536(14) .0634(18) .0494(15) -.0138(13) -.0032(12) .0047(13)
C8 .0545(14) .0529(15) .0345(12) .0012(12) -.0009(10) .0016(11)
C9 .0439(13) .0628(17) .0353(13) .0029(12) .0112(10) .0051(12)
C10 .0743(18) .0642(19) .0392(15) .0167(15) .0115(12) .0152(13)
C11 .0817(19) .0529(16) .0414(15) .0229(14) .0138(12) .0103(12)
C12 .0414(12) .0525(15) .0390(13) .0089(11) .0125(9) .0086(11)
C13 .0532(14) .0519(15) .0358(13) .0028(12) .0136(10) .0132(11)
C14 .0542(14) .0511(15) .0433(14) .0021(12) .0140(11) .0082(12)
C15 .0511(14) .0547(17) .0521(16) .0044(12) .0092(11) .0066(13)
C16 .0777(19) .0611(18) .0594(18) -.0011(15) .0101(14) -.0057(14)
C17 .0394(11) .0439(13) .0342(11) .0024(10) .0032(9) -.0018(10)
C18 .0420(12) .0596(16) .0357(12) -.0046(11) .0005(10) -.0009(11)
C19 .0449(13) .0588(16) .0429(14) -.0067(12) .0079(10) .0019(12)
C20 .0592(14) .0567(16) .0340(12) .0042(13) .0038(10) .0049(12)
C21 .0508(14) .087(2) .0437(15) .0048(14) -.0103(11) .0039(15)
C22 .0357(12) .082(2) .0463(14) .0014(13) .0021(10) .0043(14)
C23 .114(3) .116(3) .0415(16) .003(2) -.0097(17) .0160(18)

loop_
_atom_type_symbol
_atom_type_description
_atom_type_scat_dispersion_real
_atom_type_scat_dispersion_imag
_atom_type_scat_source
C C .0033 .0016 'International Tables Vol C Tables 4.2.6.8 and 6.1.1.4'
H H .0000 .0000 'International Tables Vol C Tables 4.2.6.8 and 6.1.1.4'
N N .0061 .0033 'International Tables Vol C Tables 4.2.6.8 and 6.1.1.4'
O O .0106 .0060 'International Tables Vol C Tables 4.2.6.8 and 6.1.1.4'
S S .1246 .1234 'International Tables Vol C Tables 4.2.6.8 and 6.1.1.4'

loop_
_geom_angle_atom_site_label_1
_geom_angle_atom_site_label_2
_geom_angle_atom_site_label_3
_geom_angle
_geom_angle_publ_flag
O1 S O2 118.15(13) y
O1 S C1 109.04(11) y
O1 S C9 108.56(12) y
O2 S C1 104.97(11) y
O2 S C9 108.87(12) y
C1 S C9 106.67(12) y
N2 N1 C1 125.93(19) y
N1 N2 C17 120.15(18) y
N1 C1 C2 117.82(19) y
S C1 N1 124.71(17) y
S C1 C2 117.40(16) y
O3 C2 C1 120.2(2) y
O3 C2 C3 118.9(2) y
C1 C2 C3 120.89(19) y
C15 N3 C12 128.9(2) y
C20 O5 C23 118.1(2) y
C8 C3 C4 118.9(2) n
C8 C3 C2 117.5(2) n
C4 C3 C2 123.3(2) n
C5 C4 C3 119.9(2) n
C6 C5 C4 120.5(2) n
C7 C6 C5 120.2(2) n
C7 C8 C3 120.6(2) n
C6 C7 C8 119.9(3) n
C14 C9 C10 120.0(3) n
C14 C9 S 119.9(2) n
C10 C9 S 120.1(2) n
C11 C10 C9 120.3(3) n
C10 C11 C12 120.1(3) n
C13 C12 C11 118.9(2) n
C13 C12 N3 117.2(2) n
C11 C12 N3 123.9(2) n
C14 C13 C12 121.1(2) n
C13 C14 C9 119.6(2) n
O4 C15 N3 123.5(3) n
O4 C15 C16 122.0(3) n
N3 C15 C16 114.5(2) n
C22 C17 C18 120.2(2) n
C22 C17 N2 118.5(2) n
C18 C17 N2 121.3(2) n
C19 C18 C17 119.0(2) n
C18 C19 C20 121.4(2) n
O5 C20 C19 115.5(2) n
O5 C20 C21 125.2(2) n
C19 C20 C21 119.2(2) n
C20 C21 C22 119.5(2) n
C17 C22 C21 120.7(2) n
N1 N2 H2 120.4(19) n
C17 N2 H2 119.5(19) n
C15 N3 H3 115.3(17) n
C12 N3 H3 115.6(17) n
C5 C4 H4 120.0 n
C3 C4 H4 120.0 n
C6 C5 H5 119.8 n
C4 C5 H5 119.8 n
C7 C6 H6 119.9 n
C5 C6 H6 119.9 n
C6 C7 H7 120.0 n
C8 C7 H7 120.0 n
C7 C8 H8 119.7 n
C3 C8 H8 119.7 n
C11 C10 H10 119.9 n
C9 C10 H10 119.9 n
C10 C11 H11 120.0 n
C12 C11 H11 120.0 n
C14 C13 H13 119.5 n
C12 C13 H13 119.5 n
C13 C14 H14 120.2 n
C9 C14 H14 120.2 n
C15 C16 H161 109.5 n
C15 C16 H162 109.5 n
H161 C16 H162 109.5 n
C15 C16 H163 109.5 n
H161 C16 H163 109.5 n
H162 C16 H163 109.5 n
C19 C18 H18 120.5 n
C17 C18 H18 120.5 n
C18 C19 H19 119.3 n
C20 C19 H19 119.3 n
C20 C21 H21 120.3 n
C22 C21 H21 120.3 n
C17 C22 H22 119.7 n
C21 C22 H22 119.7 n
O5 C23 H231 109.5 n
O5 C23 H232 109.5 n
H231 C23 H232 109.5 n
O5 C23 H233 109.5 n
H231 C23 H233 109.5 n
H232 C23 H233 109.5 n

loop_
_geom_bond_atom_site_label_1
_geom_bond_atom_site_label_2
_geom_bond_site_symmetry_2
_geom_bond_distance
_geom_bond_publ_flag
S O1 . 1.441(2) y
S O2 . 1.438(2) y
S C1 . 1.787(2) y
S C9 . 1.751(3) y
O3 C2 . 1.228(3) y
N1 N2 . 1.291(3) y
N1 C1 . 1.309(3) y
N2 C17 . 1.415(3) y
C1 C2 . 1.459(3) y
C2 C3 . 1.501(3) y
C3 C8 . 1.387(3) n
C3 C4 . 1.391(3) n
C4 C5 . 1.381(3) n
C5 C6 . 1.373(4) n
C6 C7 . 1.370(4) n
C7 C8 . 1.382(4) n
C9 C10 . 1.386(4) n
C9 C14 . 1.381(3) n
C10 C11 . 1.373(4) n
C11 C12 . 1.390(3) n
C12 C13 . 1.390(3) n
C13 C14 . 1.370(3) n
C17 C22 . 1.363(3) n
C17 C18 . 1.378(3) n
C18 C19 . 1.370(3) n
C19 C20 . 1.376(3) n
C20 C21 . 1.376(4) n
C21 C22 . 1.385(4) n
N3 C12 . 1.401(3) y
N3 C15 . 1.358(3) y
O4 C15 . 1.211(3) y
C15 C16 . 1.498(4) n
O5 C20 . 1.361(3) y
O5 C23 . 1.408(4) y
N2 H2 . .86(3) n
N3 H3 . .89(3) n
C4 H4 . .95 n
C5 H5 . .95 n
C6 H6 . .94 n
C7 H7 . .93 n
C8 H8 . .92 n
C10 H10 . .95 n
C11 H11 . .89 n
C13 H13 . .92 n
C14 H14 . .95 n
C16 H161 . .99 n
C16 H162 . .99 n
C16 H163 . .99 n
C18 H18 . .92 n
C19 H19 . .92 n
C21 H21 . .94 n
C22 H22 . .91 n
C23 H231 . .97 n
C23 H232 . .97 n
C23 H233 . .97 n

loop_
_geom_contact_atom_site_label_1
_geom_contact_atom_site_label_2
_geom_contact_distance
_geom_contact_publ_flag
S O3 2.952(2) y
S N2 3.114(2) y
O1 C2 3.234(3) y
O2 C2 3.894(3) y
O1 N2 4.056(3) n
O2 N2 2.663(3) n
N2 C2 3.607(3) n

loop_
_geom_hbond_atom_site_label_D
_geom_hbond_atom_site_label_H
_geom_hbond_atom_site_label_A
_geom_hbond_site_symmetry_A
_geom_hbond_distance_DH
_geom_hbond_distance_HA
_geom_hbond_distance_DA
_geom_hbond_angle_DHA
N2 H2 O2 . .86(3) 1.98(3) 2.663(3) 135(2)
N3 H3 O3 3_665 .89(3) 2.10(3) 2.991(3) 174(2)
C11 H11 O4 . .89 2.29 2.867(4) 122
C21 H21 O4 2_655 .94 2.55 3.474(4) 167
C14 H14 O4 1_565 .95 2.46 3.144(3) 129

loop_
_geom_torsion_atom_site_label_1
_geom_torsion_atom_site_label_2
_geom_torsion_atom_site_label_3
_geom_torsion_atom_site_label_4
_geom_torsion
_geom_torsion_publ_flag
S C1 C2 O3 8.4(3) y
S C1 N1 N2 -1.4(4) y
O1 S C1 C2 62.1(2) y
O1 S C1 N1 -114.9(2) y
O2 S C1 C2 -170.4(2) y
O2 S C1 N1 12.6(3) y
S C1 C2 C3 -173.0(2) n
N1 C1 C2 O3 -174.4(2) n
N1 C1 C2 C3 4.2(3) n
N2 N1 C1 C2 -178.4(2) n
C1 N1 N2 C17 175.6(2) n
C9 S C1 N1 128.0(2) n
C9 S C1 C2 -55.0(2) n
C12 N3 C15 O4 -3.9(4) n
C12 N3 C15 C16 177.2(2) n
C23 O5 C20 C21 -3.7(4) n
C23 O5 C20 C19 176.1(3) n

loop_
_cod_related_entry_id
_cod_related_entry_database
_cod_related_entry_code
1 ChemSpider 21182043
